data_4505834
loop_
_publ_author_name
'Fomulu, Shella L.'
'Hendi, Mukta S.'
'Davis, Raymond E.'
'Wheeler, Kraig A.'

_publ_section_title
;
 Structural Studies of Enantiomers, Racemates, and Quasiracemates.
 2-(2,4,5-Trichloroanilino)propanoic Acid and
 2-(2,4,5-Trichlorophenoxy)propanoic Acid
;
_journal_issue 6
_journal_name_full 'Crystal Growth &amp; Design'
_journal_page_first 637
_journal_paper_doi 10.1021/cg0255570
_journal_volume 2
_journal_year 2002
_chemical_formula_sum 'C18 H15 Cl6 N O5'
_chemical_formula_weight 538.01
_chemical_name_systematic
; 
(S)-2-(2,4,5-Trichloroanilino)propionic Acid, (R)-2-(2,4,5-Trichlorophenoxy)propionic Acid 
;
_space_group_IT_number 1
_symmetry_cell_setting triclinic
_symmetry_space_group_name_Hall 'P 1'
_symmetry_space_group_name_H-M 'P 1'
_atom_sites_solution_hydrogens geom
_atom_sites_solution_primary direct
_atom_sites_solution_secondary difmap
_audit_creation_method SHELXL-97
_cell_angle_alpha 98.547(15)
_cell_angle_beta 104.75(2)
_cell_angle_gamma 101.442(16)
_cell_formula_units_Z 1
_cell_length_a 7.246(2)
_cell_length_b 7.277(2)
_cell_length_c 10.920(3)
_cell_measurement_reflns_used 25
_cell_measurement_temperature 298(2)
_cell_measurement_theta_max 26.745
_cell_measurement_theta_min 20.417
_cell_volume 533.6(3)
_computing_cell_refinement 'Bruker XSCANS'
_computing_data_collection 'Bruker XSCANS'
_computing_data_reduction 'Bruker XSCANS'
_computing_molecular_graphics X-SEED
_computing_publication_material 'Bruker SHELXTL'
_computing_structure_refinement 'Bruker SHELXTL'
_computing_structure_solution 'Bruker SHELXTL'
_diffrn_ambient_temperature 298(2)
_diffrn_measured_fraction_theta_full 0.997
_diffrn_measured_fraction_theta_max 0.997
_diffrn_measurement_device_type 'siemens P4'
_diffrn_measurement_method '2\q/\q scans'
_diffrn_radiation_monochromator graphite
_diffrn_radiation_source 'fine-focus sealed tube'
_diffrn_radiation_type MoK\a
_diffrn_radiation_wavelength 0.71073
_diffrn_reflns_av_R_equivalents 0.0000
_diffrn_reflns_av_sigmaI/netI 0.0368
_diffrn_reflns_limit_h_max 1
_diffrn_reflns_limit_h_min -9
_diffrn_reflns_limit_k_max 9
_diffrn_reflns_limit_k_min -9
_diffrn_reflns_limit_l_max 14
_diffrn_reflns_limit_l_min -14
_diffrn_reflns_number 3022
_diffrn_reflns_theta_full 27.50
_diffrn_reflns_theta_max 27.50
_diffrn_reflns_theta_min 2.92
_diffrn_standards_interval_count 97
_diffrn_standards_number 3
_exptl_absorpt_coefficient_mu 0.837
_exptl_absorpt_correction_type none
_exptl_crystal_colour colorless
_exptl_crystal_density_diffrn 1.674
_exptl_crystal_density_method 'not measured'
_exptl_crystal_description 'transparent block'
_exptl_crystal_F_000 272
_exptl_crystal_size_max 0.56
_exptl_crystal_size_mid 0.12
_exptl_crystal_size_min 0.08
_refine_diff_density_max 0.247
_refine_diff_density_min -0.237
_refine_diff_density_rms 0.052
_refine_ls_abs_structure_details 'Flack H D (1983), Acta Cryst. A39, 876-881'
_refine_ls_abs_structure_Flack 0.1(3)
_refine_ls_extinction_method none
_refine_ls_goodness_of_fit_ref 1.029
_refine_ls_hydrogen_treatment mixed
_refine_ls_matrix_type full
_refine_ls_number_parameters 276
_refine_ls_number_reflns 3022
_refine_ls_number_restraints 3
_refine_ls_restrained_S_all 1.029
_refine_ls_R_factor_all 0.0637
_refine_ls_R_factor_gt 0.0386
_refine_ls_shift/su_max 0.061
_refine_ls_shift/su_mean 0.012
_refine_ls_structure_factor_coef Fsqd
_refine_ls_weighting_details 'calc w=1/[\s^2^(Fo^2^)+(0.0409P)^2^+0.0919P] where P=(Fo^2^+2Fc^2^)/3'
_refine_ls_weighting_scheme calc
_refine_ls_wR_factor_gt 0.0842
_refine_ls_wR_factor_ref 0.0956
_reflns_number_gt 2215
_reflns_number_total 3022
_reflns_threshold_expression >2sigma(I)
_cod_data_source_file cg0255570-2_s1.cif
_cod_data_source_block gg98
_cod_depositor_comments
;
The following automatic conversions were performed:

'_symmetry_cell_setting' value 'Triclinic' changed to 'triclinic'
according to /home/saulius/struct/CIF-dictionaries/cif_core.dic
dictionary named 'cif_core.dic' version 2.4.1 from 2010-06-29.

Automatic conversion script
Id: cif_fix_values 1715 2011-07-08 13:25:40Z adriana 
;
_cod_original_sg_symbol_H-M P1
_cod_database_code 4505834

loop_
_symmetry_equiv_pos_as_xyz
'x, y, z'

loop_
_atom_site_label
_atom_site_type_symbol
_atom_site_fract_x
_atom_site_fract_y
_atom_site_fract_z
_atom_site_U_iso_or_equiv
_atom_site_adp_type
_atom_site_occupancy
_atom_site_symmetry_multiplicity
_atom_site_calc_flag
_atom_site_refinement_flags
Cl1A_1 Cl 0.8742(3) -0.0906(4) 0.2475(2) 0.0578(7) Uani 1 1 d .
Cl2A_1 Cl 0.5880(4) -0.2094(3) 0.6386(2) 0.0543(6) Uani 1 1 d .
Cl3A_1 Cl 0.1630(4) -0.3717(4) 0.4416(2) 0.0616(8) Uani 1 1 d .
O1A_1 O -0.0184(10) -0.2470(9) -0.0521(7) 0.0523(16) Uani 1 1 d .
HO1A_1 H -0.0814 -0.1661 -0.0446 0.078 Uiso 1 1 calc R
O2A_1 O 0.2329(9) -0.0015(9) 0.0523(5) 0.0420(15) Uani 1 1 d .
O3A_1 O 0.4781(9) -0.2424(8) 0.0859(5) 0.0342(14) Uani 1 1 d .
C1A_1 C 0.1612(11) -0.1718(11) 0.0019(7) 0.0298(17) Uani 1 1 d .
C2A_1 C 0.2915(12) -0.3128(12) -0.0071(8) 0.0342(18) Uani 1 1 d .
H2A_1 H 0.2266 -0.4384 0.0038 0.041 Uiso 1 1 calc R
C3A_1 C 0.3281(16) -0.3302(14) -0.1385(9) 0.055(3) Uani 1 1 d .
H3AA_1 H 0.4096 -0.4179 -0.1459 0.083 Uiso 1 1 calc R
H3BA_1 H 0.3932 -0.2066 -0.1474 0.083 Uiso 1 1 calc R
H3CA_1 H 0.2047 -0.3770 -0.2053 0.083 Uiso 1 1 calc R
C4A_1 C 0.4873(14) -0.2360(12) 0.2138(9) 0.0333(19) Uani 1 1 d .
C5A_1 C 0.6776(13) -0.1711(13) 0.3040(9) 0.039(2) Uani 1 1 d .
C6A_1 C 0.7063(15) -0.1694(14) 0.4275(9) 0.041(2) Uani 1 1 d .
H6A_1 H 0.8331 -0.1318 0.4844 0.049 Uiso 1 1 calc R
C7A_1 C 0.5404(15) -0.2260(13) 0.4738(8) 0.040(2) Uani 1 1 d .
C8A_1 C 0.3638(11) -0.2971(12) 0.3871(9) 0.037(2) Uani 1 1 d .
C9A_1 C 0.3349(15) -0.3019(13) 0.2558(9) 0.045(2) Uani 1 1 d .
H9A_1 H 0.2097 -0.3509 0.1975 0.054 Uiso 1 1 calc R
Cl1B_2 Cl -0.8820(3) 0.0935(4) -0.2539(2) 0.0557(7) Uani 1 1 d .
Cl2B_2 Cl -0.5923(4) 0.2223(4) -0.6432(2) 0.0626(8) Uani 1 1 d .
Cl3B_2 Cl -0.1691(4) 0.3884(4) -0.4449(3) 0.0684(9) Uani 1 1 d .
O1B_2 O 0.0259(9) 0.2594(9) 0.0568(6) 0.0437(14) Uani 1 1 d .
HO1B_2 H 0.0912 0.1811 0.0478 0.066 Uiso 1 1 calc R
O2B_2 O -0.2246(10) 0.0128(8) -0.0584(6) 0.0444(15) Uani 1 1 d .
NB_2 N -0.4745(12) 0.2571(12) -0.0871(8) 0.043(2) Uani 1 1 d .
C1B_2 C -0.1632(13) 0.1777(13) -0.0035(8) 0.039(2) Uani 1 1 d .
C2B_2 C -0.2881(12) 0.3120(12) 0.0091(8) 0.039(2) Uani 1 1 d .
H2B_2 H -0.2182 0.4384 0.0026 0.047 Uiso 1 1 calc R
C3B_2 C -0.3213(14) 0.3286(14) 0.1420(8) 0.046(2) Uani 1 1 d .
H3AB_2 H -0.4026 0.4162 0.1508 0.068 Uiso 1 1 calc R
H3BB_2 H -0.1968 0.3754 0.2079 0.068 Uiso 1 1 calc R
H3CB_2 H -0.3854 0.2049 0.1512 0.068 Uiso 1 1 calc R
C4B_2 C -0.4981(13) 0.2511(13) -0.2159(8) 0.0321(18) Uani 1 1 d .
C5B_2 C -0.6788(12) 0.1761(13) -0.3031(8) 0.0324(18) Uani 1 1 d .
C6B_2 C -0.7083(13) 0.1646(14) -0.4392(9) 0.040(2) Uani 1 1 d .
H6B_2 H -0.8323 0.1089 -0.4975 0.048 Uiso 1 1 calc R
C7B_2 C -0.5595(14) 0.2332(11) -0.4812(9) 0.038(2) Uani 1 1 d .
C8B_2 C -0.3660(14) 0.3039(12) -0.3953(8) 0.043(2) Uani 1 1 d .
C9B_2 C -0.3401(11) 0.3136(12) -0.2651(9) 0.0330(18) Uani 1 1 d .
H9B_2 H -0.2144 0.3629 -0.2077 0.040 Uiso 1 1 calc R
HNB_2 H -0.562(7) 0.196(6) -0.075(4) 0.025(13) Uiso 1 1 d .

loop_
_atom_site_aniso_label
_atom_site_aniso_U_11
_atom_site_aniso_U_22
_atom_site_aniso_U_33
_atom_site_aniso_U_23
_atom_site_aniso_U_13
_atom_site_aniso_U_12
Cl1A_1 0.0356(12) 0.091(2) 0.0495(14) 0.0284(13) 0.0132(11) 0.0094(13)
Cl2A_1 0.0687(16) 0.0696(17) 0.0325(12) 0.0146(11) 0.0225(12) 0.0215(14)
Cl3A_1 0.0521(15) 0.082(2) 0.0602(17) 0.0299(15) 0.0290(14) 0.0110(14)
O1A_1 0.044(4) 0.037(3) 0.065(4) 0.001(3) 0.004(3) 0.007(3)
O2A_1 0.042(3) 0.042(3) 0.034(3) -0.002(2) 0.003(3) 0.011(3)
O3A_1 0.032(3) 0.041(3) 0.027(3) 0.009(2) 0.007(2) 0.001(3)
C1A_1 0.026(4) 0.031(4) 0.026(4) 0.002(3) 0.003(3) 0.001(3)
C2A_1 0.037(4) 0.031(4) 0.044(4) 0.009(3) 0.019(3) 0.018(3)
C3A_1 0.068(6) 0.046(5) 0.047(5) 0.011(4) 0.009(4) 0.011(5)
C4A_1 0.040(5) 0.024(4) 0.038(4) 0.014(3) 0.009(4) 0.011(3)
C5A_1 0.029(4) 0.039(5) 0.046(5) 0.006(4) 0.009(4) 0.008(4)
C6A_1 0.047(5) 0.044(4) 0.033(4) 0.007(3) 0.017(3) 0.009(4)
C7A_1 0.059(6) 0.050(5) 0.025(4) 0.018(3) 0.022(4) 0.028(4)
C8A_1 0.026(4) 0.044(5) 0.056(5) 0.031(4) 0.026(4) 0.009(3)
C9A_1 0.055(5) 0.036(4) 0.037(4) 0.009(4) 0.002(4) 0.007(4)
Cl1B_2 0.0331(11) 0.0866(19) 0.0463(14) 0.0241(13) 0.0113(10) 0.0049(12)
Cl2B_2 0.085(2) 0.0669(17) 0.0370(13) 0.0160(12) 0.0184(13) 0.0161(15)
Cl3B_2 0.0554(17) 0.090(2) 0.079(2) 0.0421(17) 0.0404(16) 0.0161(16)
O1B_2 0.019(3) 0.043(3) 0.063(4) 0.008(3) 0.006(2) 0.005(2)
O2B_2 0.038(3) 0.027(3) 0.057(4) 0.005(3) 0.000(3) 0.002(2)
NB_2 0.030(4) 0.057(5) 0.047(5) 0.020(4) 0.008(3) 0.015(4)
C1B_2 0.042(5) 0.051(6) 0.030(4) 0.020(4) 0.013(4) 0.015(4)
C2B_2 0.035(4) 0.037(4) 0.030(4) 0.010(3) -0.008(3) -0.005(3)
C3B_2 0.046(4) 0.060(5) 0.032(4) -0.006(3) 0.016(3) 0.022(4)
C4B_2 0.030(4) 0.040(4) 0.028(4) 0.006(3) 0.010(3) 0.013(3)
C5B_2 0.035(4) 0.040(5) 0.032(4) 0.020(3) 0.015(3) 0.016(4)
C6B_2 0.035(4) 0.042(4) 0.034(4) 0.007(3) -0.005(3) 0.011(4)
C7B_2 0.042(5) 0.027(4) 0.042(5) 0.005(3) 0.009(4) 0.006(3)
C8B_2 0.060(6) 0.035(4) 0.034(4) 0.002(3) 0.014(4) 0.015(4)
C9B_2 0.017(3) 0.045(5) 0.043(4) 0.019(4) 0.014(3) 0.008(3)

loop_
_atom_type_symbol
_atom_type_description
_atom_type_scat_dispersion_real
_atom_type_scat_dispersion_imag
_atom_type_scat_source
C C 0.0033 0.0016 'International Tables Vol C Tables 4.2.6.8 and 6.1.1.4'
H H 0.0000 0.0000 'International Tables Vol C Tables 4.2.6.8 and 6.1.1.4'
N N 0.0061 0.0033 'International Tables Vol C Tables 4.2.6.8 and 6.1.1.4'
O O 0.0106 0.0060 'International Tables Vol C Tables 4.2.6.8 and 6.1.1.4'
Cl Cl 0.1484 0.1585 'International Tables Vol C Tables 4.2.6.8 and 6.1.1.4'

loop_
_geom_angle_atom_site_label_1
_geom_angle_atom_site_label_2
_geom_angle_atom_site_label_3
_geom_angle
C4A_1 O3A_1 C2A_1 117.7(6)
O2A_1 C1A_1 O1A_1 125.3(8)
O2A_1 C1A_1 C2A_1 121.3(7)
O1A_1 C1A_1 C2A_1 113.3(7)
O3A_1 C2A_1 C3A_1 106.4(7)
O3A_1 C2A_1 C1A_1 111.2(6)
C3A_1 C2A_1 C1A_1 108.3(7)
C9A_1 C4A_1 O3A_1 124.7(8)
C9A_1 C4A_1 C5A_1 118.8(8)
O3A_1 C4A_1 C5A_1 116.2(8)
C6A_1 C5A_1 C4A_1 121.8(9)
C6A_1 C5A_1 Cl1A_1 120.0(7)
C4A_1 C5A_1 Cl1A_1 118.2(7)
C5A_1 C6A_1 C7A_1 119.2(9)
C8A_1 C7A_1 C6A_1 118.2(7)
C8A_1 C7A_1 Cl2A_1 124.9(7)
C6A_1 C7A_1 Cl2A_1 116.8(7)
C7A_1 C8A_1 C9A_1 122.0(7)
C7A_1 C8A_1 Cl3A_1 118.6(7)
C9A_1 C8A_1 Cl3A_1 119.3(7)
C4A_1 C9A_1 C8A_1 119.7(9)
C4B_2 NB_2 C2B_2 123.8(8)
O2B_2 C1B_2 O1B_2 123.8(8)
O2B_2 C1B_2 C2B_2 124.2(8)
O1B_2 C1B_2 C2B_2 112.0(8)
NB_2 C2B_2 C1B_2 113.7(7)
NB_2 C2B_2 C3B_2 108.7(7)
C1B_2 C2B_2 C3B_2 109.1(7)
C5B_2 C4B_2 NB_2 120.0(8)
C5B_2 C4B_2 C9B_2 117.2(8)
NB_2 C4B_2 C9B_2 122.8(8)
C4B_2 C5B_2 C6B_2 121.4(8)
C4B_2 C5B_2 Cl1B_2 121.1(7)
C6B_2 C5B_2 Cl1B_2 117.4(7)
C7B_2 C6B_2 C5B_2 119.8(8)
C6B_2 C7B_2 C8B_2 121.0(8)
C6B_2 C7B_2 Cl2B_2 120.5(7)
C8B_2 C7B_2 Cl2B_2 118.4(7)
C9B_2 C8B_2 C7B_2 118.3(8)
C9B_2 C8B_2 Cl3B_2 118.7(7)
C7B_2 C8B_2 Cl3B_2 122.9(7)
C8B_2 C9B_2 C4B_2 122.1(8)

loop_
_geom_bond_atom_site_label_1
_geom_bond_atom_site_label_2
_geom_bond_distance
Cl1A_1 C5A_1 1.726(10)
Cl2A_1 C7A_1 1.725(8)
Cl3A_1 C8A_1 1.728(7)
O1A_1 C1A_1 1.254(10)
O2A_1 C1A_1 1.226(9)
O3A_1 C4A_1 1.374(10)
O3A_1 C2A_1 1.412(9)
C1A_1 C2A_1 1.535(11)
C2A_1 C3A_1 1.516(13)
C4A_1 C9A_1 1.331(13)
C4A_1 C5A_1 1.417(12)
C5A_1 C6A_1 1.309(13)
C6A_1 C7A_1 1.431(13)
C7A_1 C8A_1 1.333(12)
C8A_1 C9A_1 1.389(12)
Cl1B_2 C5B_2 1.722(9)
Cl2B_2 C7B_2 1.711(10)
Cl3B_2 C8B_2 1.689(10)
O1B_2 C1B_2 1.329(10)
O2B_2 C1B_2 1.198(10)
NB_2 C4B_2 1.366(11)
NB_2 C2B_2 1.423(11)
C1B_2 C2B_2 1.472(13)
C2B_2 C3B_2 1.523(12)
C4B_2 C5B_2 1.359(12)
C4B_2 C9B_2 1.409(11)
C5B_2 C6B_2 1.433(13)
C6B_2 C7B_2 1.315(13)
C7B_2 C8B_2 1.418(12)
C8B_2 C9B_2 1.376(12)
